data_7200536
loop_
_publ_author_name
'Karmakar, Anirban'
'Baruah, Jubaraj B.'
'Boomi Shankar, R.'

_publ_section_title
;
 Zinc(II) and cobalt(II) complexes of
 (3-carboxymethoxy-naphthalen-2-yloxy)-acetic acid: a structural study
;
_journal_issue 5
_journal_name_full CrystEngComm
_journal_page_first 832
_journal_paper_doi 10.1039/b817416d
_journal_volume 11
_journal_year 2009
_chemical_formula_sum 'C38 H32 N4 O9 Zn'
_chemical_formula_weight 754.05
_chemical_name_systematic
;
?
;
_space_group_IT_number 14
_symmetry_cell_setting monoclinic
_symmetry_space_group_name_Hall '-P 2ybc'
_symmetry_space_group_name_H-M 'P 1 21/c 1'
_atom_sites_solution_hydrogens geom
_atom_sites_solution_primary direct
_atom_sites_solution_secondary difmap
_audit_creation_method SHELXL-97
_cell_angle_alpha 90.00
_cell_angle_beta 103.013(3)
_cell_angle_gamma 90.00
_cell_formula_units_Z 4
_cell_length_a 11.4686(7)
_cell_length_b 18.0561(11)
_cell_length_c 17.4989(10)
_cell_measurement_reflns_used 4606
_cell_measurement_temperature 296(2)
_cell_volume 3530.6(4)
_computing_cell_refinement 'Bruker SMART'
_computing_data_collection 'Bruker SMART'
_computing_data_reduction 'Bruker SAINT'
_computing_molecular_graphics 'Bruker SHELXTL'
_computing_publication_material 'Bruker SHELXTL'
_computing_structure_refinement 'SHELXL-97 (Sheldrick, 1997)'
_computing_structure_solution 'SHELXS-97 (Sheldrick, 1990)'
_diffrn_ambient_temperature 296(2)
_diffrn_measured_fraction_theta_full 0.993
_diffrn_measured_fraction_theta_max 0.993
_diffrn_measurement_device_type 'CCD area detector'
_diffrn_measurement_method 'phi and omega scans'
_diffrn_radiation_monochromator graphite
_diffrn_radiation_source 'fine-focus sealed tube'
_diffrn_radiation_type MoK\a
_diffrn_radiation_wavelength 0.71073
_diffrn_reflns_av_R_equivalents 0.1427
_diffrn_reflns_av_sigmaI/netI 0.0787
_diffrn_reflns_limit_h_max 13
_diffrn_reflns_limit_h_min -13
_diffrn_reflns_limit_k_max 21
_diffrn_reflns_limit_k_min -21
_diffrn_reflns_limit_l_max 20
_diffrn_reflns_limit_l_min -20
_diffrn_reflns_number 32573
_diffrn_reflns_theta_full 25.00
_diffrn_reflns_theta_max 25.00
_diffrn_reflns_theta_min 1.64
_exptl_absorpt_coefficient_mu 0.758
_exptl_absorpt_correction_type none
_exptl_crystal_colour colourless
_exptl_crystal_density_diffrn 1.419
_exptl_crystal_density_method 'not measured'
_exptl_crystal_description plates
_exptl_crystal_F_000 1560
_exptl_crystal_size_max 0.31
_exptl_crystal_size_mid 0.22
_exptl_crystal_size_min 0.12
_refine_diff_density_max 2.485
_refine_diff_density_min -0.444
_refine_diff_density_rms 0.116
_refine_ls_extinction_method none
_refine_ls_goodness_of_fit_ref 1.155
_refine_ls_hydrogen_treatment constr
_refine_ls_matrix_type full
_refine_ls_number_parameters 423
_refine_ls_number_reflns 6187
_refine_ls_number_restraints 0
_refine_ls_restrained_S_all 1.155
_refine_ls_R_factor_all 0.1300
_refine_ls_R_factor_gt 0.0911
_refine_ls_shift/su_max 0.000
_refine_ls_shift/su_mean 0.000
_refine_ls_structure_factor_coef Fsqd
_refine_ls_weighting_details 'calc w=1/[\s^2^(Fo^2^)+(0.2000P)^2^+0.0000P] where P=(Fo^2^+2Fc^2^)/3'
_refine_ls_weighting_scheme calc
_refine_ls_wR_factor_gt 0.2745
_refine_ls_wR_factor_ref 0.3227
_reflns_number_gt 3879
_reflns_number_total 6187
_reflns_threshold_expression >2sigma(I)
_cod_data_source_file b817416d.txt
_cod_data_source_block znphen
_cod_depositor_comments
;
The following automatic conversions were performed:
'_symmetry_cell_setting' value 'Monoclinic' changed to 'monoclinic'
according to '/home/saulius/struct/CIF-dictionaries/cif_core.dic'
dictionary named 'cif_core.dic' version 2.4.1 from 2010-06-29.

Automatic conversion script
Id: cif_fix_enum 1527 2010-12-29 10:47:43Z saulius 
;
_cod_original_sg_symbol_H-M P2(1)/c
_cod_database_code 7200536

loop_
_symmetry_equiv_pos_as_xyz
'x, y, z'
'-x, y+1/2, -z+1/2'
'-x, -y, -z'
'x, -y-1/2, z-1/2'

loop_
_atom_site_label
_atom_site_type_symbol
_atom_site_fract_x
_atom_site_fract_y
_atom_site_fract_z
_atom_site_U_iso_or_equiv
_atom_site_adp_type
_atom_site_occupancy
_atom_site_symmetry_multiplicity
_atom_site_calc_flag
_atom_site_refinement_flags
_atom_site_disorder_assembly
_atom_site_disorder_group
N1 N 1.1793(8) 0.2058(6) 0.3355(7) 0.055(3) Uiso 0.601(12) 1 d P A 1
N2 N 1.0895(9) 0.0962(6) 0.2350(5) 0.063(3) Uiso 0.601(12) 1 d P A 1
C15 C 1.2203(11) 0.2576(7) 0.3875(8) 0.069(3) Uiso 0.601(12) 1 d P A 1
H15 H 1.1891 0.2638 0.4318 0.083 Uiso 0.601(12) 1 calc PR A 1
C16 C 1.3150(11) 0.3043(8) 0.3736(9) 0.085(4) Uiso 0.601(12) 1 d P A 1
H16 H 1.3470 0.3414 0.4090 0.102 Uiso 0.601(12) 1 calc PR A 1
C17 C 1.3535(15) 0.2941(8) 0.3128(9) 0.081(4) Uiso 0.601(12) 1 d P A 1
H17 H 1.4143 0.3255 0.3053 0.097 Uiso 0.601(12) 1 calc PR A 1
C18 C 1.3150(12) 0.2411(8) 0.2561(8) 0.074(3) Uiso 0.601(12) 1 d P A 1
C19 C 1.3550(12) 0.2265(9) 0.1894(9) 0.085(4) Uiso 0.601(12) 1 d P A 1
H19 H 1.4147 0.2566 0.1781 0.102 Uiso 0.601(12) 1 calc PR A 1
C20 C 1.3065(15) 0.1626(12) 0.1319(10) 0.083(5) Uiso 0.601(12) 1 d P A 1
H20 H 1.3377 0.1505 0.0888 0.100 Uiso 0.601(12) 1 calc PR A 1
C21 C 1.2238(12) 0.1302(7) 0.1490(8) 0.074(3) Uiso 0.601(12) 1 d P A 1
C22 C 1.1736(13) 0.0689(9) 0.1036(10) 0.092(4) Uiso 0.601(12) 1 d P A 1
H22 H 1.2064 0.0576 0.0610 0.111 Uiso 0.601(12) 1 calc PR A 1
C23 C 1.0813(16) 0.0232(9) 0.1143(9) 0.098(5) Uiso 0.601(12) 1 d P A 1
H23 H 1.0494 -0.0159 0.0815 0.117 Uiso 0.601(12) 1 calc PR A 1
C24 C 1.0406(11) 0.0458(7) 0.1862(7) 0.071(3) Uiso 0.601(12) 1 d P A 1
H24 H 0.9744 0.0215 0.1965 0.085 Uiso 0.601(12) 1 calc PR A 1
C25 C 1.1772(10) 0.1397(8) 0.2196(7) 0.057(3) Uiso 0.601(12) 1 d P A 1
C26 C 1.2211(9) 0.1969(6) 0.2735(7) 0.054(3) Uiso 0.601(12) 1 d P A 1
C19' C 1.3288(16) 0.1897(12) 0.1478(12) 0.054(5) Uiso 0.399(12) 1 d P A 2
H19' H 1.3810 0.2187 0.1269 0.065 Uiso 0.399(12) 1 calc PR A 2
C20' C 1.267(3) 0.118(2) 0.105(2) 0.127(10) Uiso 0.399(12) 1 d P A 2
H20' H 1.2865 0.0977 0.0607 0.153 Uiso 0.399(12) 1 calc PR A 2
N1' N 1.1744(11) 0.1903(8) 0.3092(9) 0.076(6) Uiso 0.399(12) 1 d PG A 2
C15' C 1.2307(16) 0.2499(10) 0.3525(9) 0.094(7) Uiso 0.399(12) 1 d PG A 2
H15' H 1.2074 0.2647 0.3978 0.113 Uiso 0.399(12) 1 calc PR A 2
C16' C 1.3216(17) 0.2876(10) 0.3282(12) 0.17(2) Uiso 0.399(12) 1 d PG A 2
H16' H 1.3592 0.3275 0.3572 0.209 Uiso 0.399(12) 1 calc PR A 2
C17' C 1.3563(14) 0.2656(11) 0.2605(13) 0.112(9) Uiso 0.399(12) 1 d PG A 2
H17' H 1.4172 0.2908 0.2442 0.134 Uiso 0.399(12) 1 calc PR A 2
C18' C 1.3001(13) 0.2059(10) 0.2171(9) 0.101(7) Uiso 0.399(12) 1 d PG A 2
C26' C 1.2091(12) 0.1683(8) 0.2415(9) 0.062(5) Uiso 0.399(12) 1 d PG A 2
N2' N 1.0618(4) 0.0778(4) 0.23289(16) 0.061(5) Uiso 0.399(12) 1 d PG A 2
C24' C 1.0034(6) 0.0172(4) 0.1924(4) 0.074(5) Uiso 0.399(12) 1 d PG A 2
H24' H 0.9430 -0.0066 0.2105 0.088 Uiso 0.399(12) 1 calc PR A 2
C23' C 1.0355(8) -0.0077(7) 0.1248(4) 0.120(9) Uiso 0.399(12) 1 d PG A 2
H23' H 0.9964 -0.0482 0.0977 0.144 Uiso 0.399(12) 1 calc PR A 2
C22' C 1.1258(8) 0.0279(9) 0.0977(3) 0.114(10) Uiso 0.399(12) 1 d PG A 2
H22' H 1.1473 0.0112 0.0525 0.137 Uiso 0.399(12) 1 calc PR A 2
C21' C 1.1842(6) 0.0884(8) 0.1383(2) 0.103(8) Uiso 0.399(12) 1 d PG A 2
C25' C 1.1521(4) 0.1134(6) 0.20584(16) 0.064(5) Uiso 0.399(12) 1 d PG A 2
Zn1 Zn 1.03025(6) 0.13414(4) 0.33441(4) 0.0586(4) Uani 1 1 d G . .
C1 C 0.82447(13) 0.1643(2) 0.25590(16) 0.0612(16) Uani 1 1 d G . .
C2 C 0.69927(19) 0.1793(3) 0.2046(3) 0.072(2) Uani 1 1 d G A .
H2A H 0.6719 0.2274 0.2177 0.087 Uiso 1 1 calc R . .
H2B H 0.7040 0.1805 0.1499 0.087 Uiso 1 1 calc R . .
C3 C 0.5778(5) 0.1255(4) 0.2836(4) 0.0606(16) Uani 1 1 d . A .
C4 C 0.6027(5) 0.1760(4) 0.3391(4) 0.0625(16) Uani 1 1 d . . .
H4 H 0.6508 0.2160 0.3329 0.075 Uiso 1 1 calc R . .
C5 C 0.5569(5) 0.1706(4) 0.4093(4) 0.0593(16) Uani 1 1 d . . .
C6 C 0.5774(7) 0.2252(4) 0.4686(4) 0.0734(19) Uani 1 1 d . . .
H6 H 0.6234 0.2665 0.4634 0.088 Uiso 1 1 calc R . .
C7 C 0.5312(7) 0.2185(5) 0.5328(5) 0.088(2) Uani 1 1 d . . .
H7 H 0.5438 0.2552 0.5711 0.106 Uiso 1 1 calc R . .
C8 C 0.4622(8) 0.1537(5) 0.5410(5) 0.090(3) Uani 1 1 d . . .
H8 H 0.4332 0.1479 0.5862 0.108 Uiso 1 1 calc R . .
C9 C 0.4391(7) 0.1026(4) 0.4868(4) 0.0727(19) Uani 1 1 d . . .
H9 H 0.3915 0.0624 0.4934 0.087 Uiso 1 1 calc R . .
C10 C 0.4855(5) 0.1071(4) 0.4177(4) 0.0618(16) Uani 1 1 d . . .
C11 C 0.4608(6) 0.0551(4) 0.3568(4) 0.0663(17) Uani 1 1 d . . .
H11 H 0.4127 0.0147 0.3617 0.080 Uiso 1 1 calc R . .
C12 C 0.5040(6) 0.0610(4) 0.2908(4) 0.0665(17) Uani 1 1 d . . .
C13 C 0.4017(6) -0.0438(4) 0.2325(4) 0.0732(19) Uani 1 1 d . . .
H13A H 0.3274 -0.0240 0.2418 0.088 Uiso 1 1 calc R . .
H13B H 0.4356 -0.0772 0.2752 0.088 Uiso 1 1 calc R . .
C14 C 0.3777(8) -0.0857(5) 0.1537(5) 0.088(2) Uani 1 1 d . . .
C27 C 0.9432(8) 0.2454(5) 0.4498(5) 0.090(2) Uani 1 1 d . . .
H27 H 0.9048 0.2712 0.4053 0.108 Uiso 1 1 calc R A .
C28 C 0.9355(9) 0.2737(6) 0.5225(6) 0.102(3) Uani 1 1 d . A .
H28 H 0.8943 0.3173 0.5267 0.122 Uiso 1 1 calc R . .
C29 C 0.9907(8) 0.2348(5) 0.5871(5) 0.086(2) Uani 1 1 d . . .
H29 H 0.9875 0.2523 0.6366 0.103 Uiso 1 1 calc R A .
C30 C 1.0523(6) 0.1693(4) 0.5806(4) 0.0693(19) Uani 1 1 d . A .
C31 C 1.1107(8) 0.1231(5) 0.6456(4) 0.084(2) Uani 1 1 d . . .
H31 H 1.1109 0.1377 0.6966 0.101 Uiso 1 1 calc R A .
C32 C 1.1637(7) 0.0607(5) 0.6340(4) 0.082(2) Uani 1 1 d . A .
H32 H 1.2028 0.0337 0.6775 0.099 Uiso 1 1 calc R . .
C33 C 1.1641(6) 0.0326(4) 0.5583(4) 0.0669(18) Uani 1 1 d . . .
C34 C 1.2138(6) -0.0348(4) 0.5434(5) 0.0684(18) Uani 1 1 d . A .
H34 H 1.2523 -0.0645 0.5848 0.082 Uiso 1 1 calc R . .
C35 C 1.2061(6) -0.0565(4) 0.4693(5) 0.074(2) Uani 1 1 d . . .
H35 H 1.2366 -0.1024 0.4594 0.089 Uiso 1 1 calc R A .
C36 C 1.1523(5) -0.0108(4) 0.4068(4) 0.0644(17) Uani 1 1 d . A .
H36 H 1.1495 -0.0265 0.3558 0.077 Uiso 1 1 calc R . .
C37 C 1.1091(5) 0.0765(3) 0.4934(4) 0.0544(15) Uani 1 1 d . A .
C38 C 1.0547(6) 0.1452(4) 0.5046(4) 0.0594(16) Uani 1 1 d . . .
N3 N 1.0019(5) 0.1836(3) 0.4398(3) 0.0651(14) Uani 1 1 d . A .
N4 N 1.1055(4) 0.0541(3) 0.4179(3) 0.0551(12) Uani 1 1 d . A .
O1 O 0.9012(4) 0.2145(3) 0.2557(3) 0.0693(12) Uani 1 1 d . A .
O2 O 0.8478(4) 0.1046(3) 0.2905(3) 0.0652(12) Uani 1 1 d . A .
O3 O 0.6159(4) 0.1254(3) 0.2143(3) 0.0765(14) Uani 1 1 d . . .
O4 O 0.4837(4) 0.0153(3) 0.2293(3) 0.0795(14) Uani 1 1 d . . .
O5 O 0.4342(8) -0.0709(5) 0.1053(4) 0.137(3) Uani 1 1 d . . .
O6 O 0.2986(7) -0.1358(4) 0.1502(4) 0.115(2) Uani 1 1 d . . .
O7 O 0.3075(9) 0.4842(5) 0.3489(6) 0.166(3) Uani 1 1 d . . .
O8 O 0.1508(9) 0.8697(4) 0.2571(6) 0.157(4) Uani 1 1 d . . .
O9 O 0.7602(8) 0.0858(6) 0.0402(4) 0.163(4) Uani 1 1 d . . .

loop_
_atom_site_aniso_label
_atom_site_aniso_U_11
_atom_site_aniso_U_22
_atom_site_aniso_U_33
_atom_site_aniso_U_23
_atom_site_aniso_U_13
_atom_site_aniso_U_12
Zn1 0.0626(5) 0.0608(6) 0.0530(5) 0.0034(3) 0.0145(3) 0.0043(3)
C1 0.061(4) 0.076(5) 0.051(4) 0.005(3) 0.021(3) 0.004(3)
C2 0.066(4) 0.091(5) 0.058(4) 0.028(4) 0.010(3) -0.003(4)
C3 0.051(3) 0.076(5) 0.052(4) 0.002(3) 0.007(3) 0.000(3)
C4 0.056(3) 0.064(4) 0.066(4) 0.008(3) 0.010(3) -0.006(3)
C5 0.055(3) 0.059(4) 0.060(4) 0.006(3) 0.006(3) -0.004(3)
C6 0.086(5) 0.058(4) 0.076(5) -0.010(4) 0.018(4) -0.020(3)
C7 0.090(5) 0.097(6) 0.077(5) -0.030(5) 0.019(4) -0.004(5)
C8 0.100(6) 0.111(7) 0.067(5) -0.017(5) 0.034(4) -0.023(5)
C9 0.080(4) 0.074(5) 0.070(5) -0.007(4) 0.027(4) -0.016(4)
C10 0.055(3) 0.069(4) 0.058(4) -0.004(3) 0.007(3) -0.006(3)
C11 0.066(4) 0.066(4) 0.068(4) -0.003(3) 0.018(3) -0.017(3)
C12 0.064(4) 0.074(4) 0.059(4) -0.011(4) 0.008(3) -0.002(3)
C13 0.078(4) 0.072(5) 0.067(5) -0.009(4) 0.011(3) -0.010(4)
C14 0.093(6) 0.084(6) 0.086(6) -0.031(5) 0.013(5) 0.003(5)
C27 0.106(6) 0.073(5) 0.087(6) -0.014(4) 0.013(4) 0.021(4)
C28 0.117(7) 0.085(6) 0.111(8) -0.042(6) 0.045(6) -0.009(5)
C29 0.097(6) 0.092(6) 0.075(6) -0.031(5) 0.037(5) -0.027(5)
C30 0.073(4) 0.078(5) 0.063(5) -0.019(4) 0.030(3) -0.023(4)
C31 0.110(6) 0.095(6) 0.047(4) -0.009(4) 0.019(4) -0.040(5)
C32 0.090(5) 0.096(6) 0.057(5) 0.009(4) 0.008(4) -0.031(5)
C33 0.061(4) 0.077(5) 0.059(4) 0.016(4) 0.006(3) -0.025(3)
C34 0.067(4) 0.059(4) 0.076(5) 0.026(4) 0.008(3) -0.005(3)
C35 0.066(4) 0.055(4) 0.099(6) 0.006(4) 0.014(4) -0.006(3)
C36 0.060(4) 0.060(4) 0.074(5) -0.003(3) 0.017(3) -0.002(3)
C37 0.049(3) 0.058(4) 0.057(4) 0.005(3) 0.014(3) -0.011(3)
C38 0.058(3) 0.066(4) 0.055(4) -0.004(3) 0.013(3) -0.011(3)
N3 0.076(3) 0.054(3) 0.067(4) -0.004(3) 0.018(3) 0.009(3)
N4 0.054(3) 0.055(3) 0.057(3) -0.003(2) 0.014(2) 0.004(2)
O1 0.066(3) 0.066(3) 0.074(3) 0.014(2) 0.012(2) 0.000(2)
O2 0.068(3) 0.065(3) 0.063(3) 0.025(2) 0.015(2) 0.004(2)
O3 0.063(3) 0.106(4) 0.061(3) 0.014(3) 0.012(2) -0.008(2)
O4 0.083(3) 0.093(4) 0.065(3) -0.018(3) 0.022(2) -0.020(3)
O5 0.194(8) 0.141(7) 0.091(5) -0.038(4) 0.065(5) -0.026(6)
O6 0.128(5) 0.095(5) 0.118(5) -0.045(4) 0.019(4) -0.007(4)
O7 0.197(9) 0.117(6) 0.203(9) -0.004(6) 0.088(7) -0.019(6)
O8 0.231(10) 0.082(5) 0.198(9) -0.041(5) 0.131(8) -0.039(5)
O9 0.199(8) 0.195(9) 0.090(5) 0.001(5) 0.021(5) -0.078(7)

loop_
_atom_type_symbol
_atom_type_description
_atom_type_scat_dispersion_real
_atom_type_scat_dispersion_imag
_atom_type_scat_source
C C 0.0033 0.0016 'International Tables Vol C Tables 4.2.6.8 and 6.1.1.4'
H H 0.0000 0.0000 'International Tables Vol C Tables 4.2.6.8 and 6.1.1.4'
N N 0.0061 0.0033 'International Tables Vol C Tables 4.2.6.8 and 6.1.1.4'
O O 0.0106 0.0060 'International Tables Vol C Tables 4.2.6.8 and 6.1.1.4'
Zn Zn 0.2839 1.4301 'International Tables Vol C Tables 4.2.6.8 and 6.1.1.4'

loop_
_geom_angle_atom_site_label_1
_geom_angle_atom_site_label_2
_geom_angle_atom_site_label_3
_geom_angle
_geom_angle_site_symmetry_1
_geom_angle_site_symmetry_3
_geom_angle_publ_flag
C26 N1 C15 121.8(10) . . ?
C26 N1 Zn1 111.3(8) . . ?
C15 N1 Zn1 126.6(8) . . ?
C24 N2 C25 120.8(11) . . ?
C24 N2 Zn1 127.0(9) . . ?
C25 N2 Zn1 111.5(8) . . ?
N1 C15 C16 117.8(12) . . ?
N1 C15 H15 121.1 . . ?
C16 C15 H15 121.1 . . ?
C17 C16 C15 118.8(14) . . ?
C17 C16 H16 120.6 . . ?
C15 C16 H16 120.6 . . ?
C16 C17 C18 126.6(17) . . ?
C16 C17 H17 116.7 . . ?
C18 C17 H17 116.7 . . ?
C19 C18 C17 129.2(16) . . ?
C19 C18 C26 119.2(13) . . ?
C17 C18 C26 111.6(13) . . ?
C18 C19 C20 123.8(13) . . ?
C18 C19 H19 118.1 . . ?
C20 C19 H19 118.1 . . ?
C21 C20 C19 112.8(16) . . ?
C21 C20 H20 123.6 . . ?
C19 C20 H20 123.6 . . ?
C20 C21 C22 119.1(17) . . ?
C20 C21 C25 127.5(16) . . ?
C22 C21 C25 112.8(12) . . ?
C23 C22 C21 128.3(16) . . ?
C23 C22 H22 115.9 . . ?
C21 C22 H22 115.9 . . ?
C22 C23 C24 110.1(15) . . ?
C22 C23 H23 125.0 . . ?
C24 C23 H23 125.0 . . ?
N2 C24 C23 125.5(13) . . ?
N2 C24 H24 117.3 . . ?
C23 C24 H24 117.3 . . ?
N2 C25 C26 117.4(10) . . ?
N2 C25 C21 122.0(13) . . ?
C26 C25 C21 120.5(11) . . ?
N1 C26 C25 120.6(10) . . ?
N1 C26 C18 123.4(11) . . ?
C25 C26 C18 115.9(10) . . ?
C18' C19' C20' 115.2(18) . . ?
C18' C19' H19' 122.4 . . ?
C20' C19' H19' 122.4 . . ?
C21' C20' C19' 114(2) . . ?
C21' C20' H20' 122.9 . . ?
C19' C20' H20' 122.9 . . ?
C15' N1' C26' 120.0 . . ?
C15' N1' Zn1 123.9(9) . . ?
C26' N1' Zn1 116.0(9) . . ?
C16' C15' N1' 120.0 . . ?
C16' C15' H15' 120.0 . . ?
N1' C15' H15' 120.0 . . ?
C17' C16' C15' 120.0 . . ?
C17' C16' H16' 120.0 . . ?
C15' C16' H16' 120.0 . . ?
C16' C17' C18' 120.0 . . ?
C16' C17' H17' 120.0 . . ?
C18' C17' H17' 120.0 . . ?
C19' C18' C17' 118.6(15) . . ?
C19' C18' C26' 121.1(15) . . ?
C17' C18' C26' 120.0 . . ?
C25' C26' C18' 124.7(10) . . ?
C25' C26' N1' 115.3(10) . . ?
C18' C26' N1' 120.0 . . ?
C24' N2' C25' 120.0 . . ?
C24' N2' Zn1 130.0 . . ?
C25' N2' Zn1 109.9 . . ?
N2' C24' C23' 120.0 . . ?
N2' C24' H24' 120.0 . . ?
C23' C24' H24' 120.0 . . ?
C24' C23' C22' 120.0 . . ?
C24' C23' H23' 120.0 . . ?
C22' C23' H23' 120.0 . . ?
C23' C22' C21' 120.0 . . ?
C23' C22' H22' 120.0 . . ?
C21' C22' H22' 120.0 . . ?
C20' C21' C25' 126.5(17) . . ?
C20' C21' C22' 113.5(17) . . ?
C25' C21' C22' 120.0 . . ?
C26' C25' C21' 117.7(6) . . ?
C26' C25' N2' 122.3(6) . . ?
C21' C25' N2' 120.0 . . ?
N1' Zn1 N4 105.2(4) . . ?
N1' Zn1 N2 64.2(5) . . ?
N4 Zn1 N2 101.1(3) . . ?
N1' Zn1 O2 144.4(4) . . ?
N4 Zn1 O2 107.20(17) . . ?
N2 Zn1 O2 95.4(3) . . ?
N1' Zn1 N3 105.3(5) . . ?
N4 Zn1 N3 78.8(2) . . ?
N2 Zn1 N3 169.1(4) . . ?
O2 Zn1 N3 95.0(2) . . ?
N1' Zn1 N1 14.4(4) . . ?
N4 Zn1 N1 102.0(3) . . ?
N2 Zn1 N1 78.5(5) . . ?
O2 Zn1 N1 150.8(3) . . ?
N3 Zn1 N1 90.9(4) . . ?
N1' Zn1 N2' 76.4(5) . . ?
N4 Zn1 N2' 97.5(2) . . ?
N2 Zn1 N2' 12.2(4) . . ?
O2 Zn1 N2' 85.28(18) . . ?
N3 Zn1 N2' 176.2(2) . . ?
N1 Zn1 N2' 90.6(4) . . ?
N1' Zn1 O1 90.0(4) . . ?
N4 Zn1 O1 164.03(17) . . ?
N2 Zn1 O1 89.7(3) . . ?
O2 Zn1 O1 59.55(17) . . ?
N3 Zn1 O1 92.90(19) . . ?
N1 Zn1 O1 91.7(3) . . ?
N2' Zn1 O1 90.51(17) . . ?
O2 C1 O1 123.6(3) . . ?
O2 C1 C2 120.7(2) . . ?
O1 C1 C2 115.6(2) . . ?
O3 C2 C1 112.3(3) . . ?
O3 C2 H2A 109.1 . . ?
C1 C2 H2A 109.1 . . ?
O3 C2 H2B 109.1 . . ?
C1 C2 H2B 109.1 . . ?
H2A C2 H2B 107.9 . . ?
C4 C3 O3 126.2(6) . . ?
C4 C3 C12 121.5(6) . . ?
O3 C3 C12 112.3(6) . . ?
C3 C4 C5 121.4(6) . . ?
C3 C4 H4 119.3 . . ?
C5 C4 H4 119.3 . . ?
C6 C5 C10 119.0(6) . . ?
C6 C5 C4 123.2(6) . . ?
C10 C5 C4 117.8(6) . . ?
C7 C6 C5 121.2(7) . . ?
C7 C6 H6 119.4 . . ?
C5 C6 H6 119.4 . . ?
C6 C7 C8 118.9(7) . . ?
C6 C7 H7 120.5 . . ?
C8 C7 H7 120.5 . . ?
C9 C8 C7 121.9(7) . . ?
C9 C8 H8 119.0 . . ?
C7 C8 H8 119.0 . . ?
C8 C9 C10 121.4(7) . . ?
C8 C9 H9 119.3 . . ?
C10 C9 H9 119.3 . . ?
C11 C10 C9 123.8(6) . . ?
C11 C10 C5 118.6(6) . . ?
C9 C10 C5 117.6(6) . . ?
C12 C11 C10 123.0(6) . . ?
C12 C11 H11 118.5 . . ?
C10 C11 H11 118.5 . . ?
O4 C12 C11 127.3(6) . . ?
O4 C12 C3 115.0(6) . . ?
C11 C12 C3 117.7(6) . . ?
O4 C13 C14 108.5(6) . . ?
O4 C13 H13A 110.0 . . ?
C14 C13 H13A 110.0 . . ?
O4 C13 H13B 110.0 . . ?
C14 C13 H13B 110.0 . . ?
H13A C13 H13B 108.4 . . ?
O5 C14 O6 127.9(8) . . ?
O5 C14 C13 120.1(8) . . ?
O6 C14 C13 112.0(8) . . ?
N3 C27 C28 124.4(9) . . ?
N3 C27 H27 117.8 . . ?
C28 C27 H27 117.8 . . ?
C29 C28 C27 117.2(9) . . ?
C29 C28 H28 121.4 . . ?
C27 C28 H28 121.4 . . ?
C28 C29 C30 121.2(7) . . ?
C28 C29 H29 119.4 . . ?
C30 C29 H29 119.4 . . ?
C29 C30 C38 117.4(7) . . ?
C29 C30 C31 125.3(7) . . ?
C38 C30 C31 117.4(7) . . ?
C32 C31 C30 121.3(7) . . ?
C32 C31 H31 119.3 . . ?
C30 C31 H31 119.3 . . ?
C31 C32 C33 123.3(8) . . ?
C31 C32 H32 118.4 . . ?
C33 C32 H32 118.4 . . ?
C34 C33 C37 117.8(6) . . ?
C34 C33 C32 125.1(7) . . ?
C37 C33 C32 117.0(7) . . ?
C35 C34 C33 119.9(6) . . ?
C35 C34 H34 120.1 . . ?
C33 C34 H34 120.1 . . ?
C34 C35 C36 120.4(7) . . ?
C34 C35 H35 119.8 . . ?
C36 C35 H35 119.8 . . ?
N4 C36 C35 122.0(7) . . ?
N4 C36 H36 119.0 . . ?
C35 C36 H36 119.0 . . ?
N4 C37 C33 121.3(6) . . ?
N4 C37 C38 118.1(5) . . ?
C33 C37 C38 120.6(6) . . ?
N3 C38 C30 122.3(7) . . ?
N3 C38 C37 117.4(6) . . ?
C30 C38 C37 120.3(7) . . ?
C27 N3 C38 117.5(6) . . ?
C27 N3 Zn1 129.9(5) . . ?
C38 N3 Zn1 112.5(4) . . ?
C36 N4 C37 118.5(6) . . ?
C36 N4 Zn1 128.7(5) . . ?
C37 N4 Zn1 112.7(4) . . ?
C1 O1 Zn1 84.3(2) . . ?
C1 O2 Zn1 92.6(3) . . ?
C3 O3 C2 117.8(5) . . ?
C12 O4 C13 115.2(5) . . ?

loop_
_geom_bond_atom_site_label_1
_geom_bond_atom_site_label_2
_geom_bond_distance
_geom_bond_site_symmetry_2
_geom_bond_publ_flag
N1 C26 1.291(15) . ?
N1 C15 1.316(17) . ?
N1 Zn1 2.140(9) . ?
N2 C24 1.286(16) . ?
N2 C25 1.351(16) . ?
N2 Zn1 2.119(9) . ?
C15 C16 1.439(18) . ?
C15 H15 0.9300 . ?
C16 C17 1.25(2) . ?
C16 H16 0.9300 . ?
C17 C18 1.379(19) . ?
C17 H17 0.9300 . ?
C18 C19 1.371(19) . ?
C18 C26 1.428(18) . ?
C19 C20 1.55(2) . ?
C19 H19 0.9300 . ?
C20 C21 1.21(2) . ?
C20 H20 0.9300 . ?
C21 C22 1.41(2) . ?
C21 C25 1.463(18) . ?
C22 C23 1.39(2) . ?
C22 H22 0.9300 . ?
C23 C24 1.49(2) . ?
C23 H23 0.9300 . ?
C24 H24 0.9300 . ?
C25 C26 1.413(19) . ?
C19' C18' 1.36(2) . ?
C19' C20' 1.59(4) . ?
C19' H19' 0.9300 . ?
C20' C21' 1.33(3) . ?
C20' H20' 0.9300 . ?
N1' C15' 1.3900 . ?
N1' C26' 1.3900 . ?
N1' Zn1 2.070(11) . ?
C15' C16' 1.3900 . ?
C15' H15' 0.9300 . ?
C16' C17' 1.3900 . ?
C16' H16' 0.9300 . ?
C17' C18' 1.3900 . ?
C17' H17' 0.9300 . ?
C18' C26' 1.3900 . ?
C26' C25' 1.271(15) . ?
N2' C24' 1.3900 . ?
N2' C25' 1.3900 . ?
N2' Zn1 2.1473 . ?
C24' C23' 1.3900 . ?
C24' H24' 0.9300 . ?
C23' C22' 1.3900 . ?
C23' H23' 0.9300 . ?
C22' C21' 1.3900 . ?
C22' H22' 0.9300 . ?
C21' C25' 1.3900 . ?
Zn1 N4 2.097(5) . ?
Zn1 O2 2.128(4) . ?
Zn1 N3 2.138(5) . ?
Zn1 O1 2.297(5) . ?
C1 O2 1.236(5) . ?
C1 O1 1.263(5) . ?
C1 C2 1.5364 . ?
C2 O3 1.401(7) . ?
C2 H2A 0.9700 . ?
C2 H2B 0.9700 . ?
C3 C4 1.315(9) . ?
C3 O3 1.378(8) . ?
C3 C12 1.461(9) . ?
C4 C5 1.443(9) . ?
C4 H4 0.9300 . ?
C5 C6 1.413(10) . ?
C5 C10 1.437(9) . ?
C6 C7 1.351(11) . ?
C6 H6 0.9300 . ?
C7 C8 1.438(12) . ?
C7 H7 0.9300 . ?
C8 C9 1.306(11) . ?
C8 H8 0.9300 . ?
C9 C10 1.428(9) . ?
C9 H9 0.9300 . ?
C10 C11 1.402(9) . ?
C11 C12 1.359(9) . ?
C11 H11 0.9300 . ?
C12 O4 1.334(8) . ?
C13 O4 1.431(8) . ?
C13 C14 1.544(11) . ?
C13 H13A 0.9700 . ?
C13 H13B 0.9700 . ?
C14 O5 1.206(11) . ?
C14 O6 1.271(11) . ?
C27 N3 1.334(9) . ?
C27 C28 1.393(12) . ?
C27 H27 0.9300 . ?
C28 C29 1.359(13) . ?
C28 H28 0.9300 . ?
C29 C30 1.395(12) . ?
C29 H29 0.9300 . ?
C30 C38 1.405(9) . ?
C30 C31 1.449(12) . ?
C31 C32 1.317(12) . ?
C31 H31 0.9300 . ?
C32 C33 1.418(11) . ?
C32 H32 0.9300 . ?
C33 C34 1.393(10) . ?
C33 C37 1.412(9) . ?
C34 C35 1.337(10) . ?
C34 H34 0.9300 . ?
C35 C36 1.400(10) . ?
C35 H35 0.9300 . ?
C36 N4 1.322(8) . ?
C36 H36 0.9300 . ?
C37 N4 1.373(8) . ?
C37 C38 1.421(9) . ?
C38 N3 1.352(9) . ?

loop_
_geom_torsion_atom_site_label_1
_geom_torsion_atom_site_label_2
_geom_torsion_atom_site_label_3
_geom_torsion_atom_site_label_4
_geom_torsion
_geom_torsion_site_symmetry_1
_geom_torsion_site_symmetry_2
_geom_torsion_site_symmetry_3
_geom_torsion_site_symmetry_4
_geom_torsion_publ_flag
C26 N1 C15 C16 -0.5(16) . . . . ?
Zn1 N1 C15 C16 -174.4(9) . . . . ?
N1 C15 C16 C17 0.5(19) . . . . ?
C15 C16 C17 C18 -1(2) . . . . ?
C16 C17 C18 C19 -178.7(15) . . . . ?
C16 C17 C18 C26 1(2) . . . . ?
C17 C18 C19 C20 177.5(14) . . . . ?
C26 C18 C19 C20 -2(2) . . . . ?
C18 C19 C20 C21 5(2) . . . . ?
C19 C20 C21 C22 -177.5(12) . . . . ?
C19 C20 C21 C25 -7(2) . . . . ?
C20 C21 C22 C23 178.1(16) . . . . ?
C25 C21 C22 C23 6(2) . . . . ?
C21 C22 C23 C24 -2(2) . . . . ?
C25 N2 C24 C23 7.5(18) . . . . ?
Zn1 N2 C24 C23 176.6(9) . . . . ?
C22 C23 C24 N2 -5.3(19) . . . . ?
C24 N2 C25 C26 176.0(10) . . . . ?
Zn1 N2 C25 C26 5.4(12) . . . . ?
C24 N2 C25 C21 -2.4(17) . . . . ?
Zn1 N2 C25 C21 -173.0(9) . . . . ?
C20 C21 C25 N2 -174.9(14) . . . . ?
C22 C21 C25 N2 -4.1(17) . . . . ?
C20 C21 C25 C26 7(2) . . . . ?
C22 C21 C25 C26 177.6(11) . . . . ?
C15 N1 C26 C25 178.6(10) . . . . ?
Zn1 N1 C26 C25 -6.6(12) . . . . ?
C15 N1 C26 C18 0.6(17) . . . . ?
Zn1 N1 C26 C18 175.4(10) . . . . ?
N2 C25 C26 N1 1.0(15) . . . . ?
C21 C25 C26 N1 179.4(10) . . . . ?
N2 C25 C26 C18 179.0(10) . . . . ?
C21 C25 C26 C18 -2.5(16) . . . . ?
C19 C18 C26 N1 178.8(11) . . . . ?
C17 C18 C26 N1 -0.6(17) . . . . ?
C19 C18 C26 C25 0.7(17) . . . . ?
C17 C18 C26 C25 -178.7(10) . . . . ?
C18' C19' C20' C21' 8(3) . . . . ?
C26' N1' C15' C16' 0.0 . . . . ?
Zn1 N1' C15' C16' -175.5(11) . . . . ?
N1' C15' C16' C17' 0.0 . . . . ?
C15' C16' C17' C18' 0.0 . . . . ?
C20' C19' C18' C17' 176.2(15) . . . . ?
C20' C19' C18' C26' -9(2) . . . . ?
C16' C17' C18' C19' 174.5(16) . . . . ?
C16' C17' C18' C26' 0.0 . . . . ?
C19' C18' C26' C25' 5.4(18) . . . . ?
C17' C18' C26' C25' 179.7(15) . . . . ?
C19' C18' C26' N1' -174.3(17) . . . . ?
C17' C18' C26' N1' 0.0 . . . . ?
C15' N1' C26' C25' -179.8(13) . . . . ?
Zn1 N1' C26' C25' -3.9(12) . . . . ?
C15' N1' C26' C18' 0.0 . . . . ?
Zn1 N1' C26' C18' 175.9(10) . . . . ?
C25' N2' C24' C23' 0.0 . . . . ?
Zn1 N2' C24' C23' 176.5 . . . . ?
N2' C24' C23' C22' 0.0 . . . . ?
C24' C23' C22' C21' 0.0 . . . . ?
C19' C20' C21' C25' -2(3) . . . . ?
C19' C20' C21' C22' 176.6(14) . . . . ?
C23' C22' C21' C20' -178.8(16) . . . . ?
C23' C22' C21' C25' 0.0 . . . . ?
C18' C26' C25' C21' 1.0(12) . . . . ?
N1' C26' C25' C21' -179.2(6) . . . . ?
C18' C26' C25' N2' -180.0(7) . . . . ?
N1' C26' C25' N2' -0.2(12) . . . . ?
C20' C21' C25' C26' -2.3(19) . . . . ?
C22' C21' C25' C26' 179.0(8) . . . . ?
C20' C21' C25' N2' 178.7(18) . . . . ?
C22' C21' C25' N2' 0.0 . . . . ?
C24' N2' C25' C26' -179.0(8) . . . . ?
Zn1 N2' C25' C26' 3.9(8) . . . . ?
C24' N2' C25' C21' 0.0 . . . . ?
Zn1 N2' C25' C21' -177.2 . . . . ?
C15' N1' Zn1 N4 -85.7(9) . . . . ?
C26' N1' Zn1 N4 98.6(8) . . . . ?
C15' N1' Zn1 N2 179.2(10) . . . . ?
C26' N1' Zn1 N2 3.5(7) . . . . ?
C15' N1' Zn1 O2 119.1(10) . . . . ?
C26' N1' Zn1 O2 -56.6(12) . . . . ?
C15' N1' Zn1 N3 -3.4(9) . . . . ?
C26' N1' Zn1 N3 -179.1(7) . . . . ?
C15' N1' Zn1 N1 -7(2) . . . . ?
C26' N1' Zn1 N1 177(3) . . . . ?
C15' N1' Zn1 N2' -179.9(9) . . . . ?
C26' N1' Zn1 N2' 4.4(7) . . . . ?
C15' N1' Zn1 O1 89.6(9) . . . . ?
C26' N1' Zn1 O1 -86.1(8) . . . . ?
C24 N2 Zn1 N1' -174.9(12) . . . . ?
C25 N2 Zn1 N1' -5.0(8) . . . . ?
C24 N2 Zn1 N4 83.4(10) . . . . ?
C25 N2 Zn1 N4 -106.7(7) . . . . ?
C24 N2 Zn1 O2 -25.3(10) . . . . ?
C25 N2 Zn1 O2 144.6(7) . . . . ?
C24 N2 Zn1 N3 171.5(12) . . . . ?
C25 N2 Zn1 N3 -19(2) . . . . ?
C24 N2 Zn1 N1 -176.5(11) . . . . ?
C25 N2 Zn1 N1 -6.5(7) . . . . ?
C24 N2 Zn1 N2' 9.2(10) . . . . ?
C25 N2 Zn1 N2' 179.2(19) . . . . ?
C24 N2 Zn1 O1 -84.7(10) . . . . ?
C25 N2 Zn1 O1 85.2(7) . . . . ?
C26 N1 Zn1 N1' 1(2) . . . . ?
C15 N1 Zn1 N1' 176(3) . . . . ?
C26 N1 Zn1 N4 106.0(7) . . . . ?
C15 N1 Zn1 N4 -79.5(9) . . . . ?
C26 N1 Zn1 N2 7.0(7) . . . . ?
C15 N1 Zn1 N2 -178.5(10) . . . . ?
C26 N1 Zn1 O2 -73.2(10) . . . . ?
C15 N1 Zn1 O2 101.2(11) . . . . ?
C26 N1 Zn1 N3 -175.2(7) . . . . ?
C15 N1 Zn1 N3 -0.8(9) . . . . ?
C26 N1 Zn1 N2' 8.2(7) . . . . ?
C15 N1 Zn1 N2' -177.3(9) . . . . ?
C26 N1 Zn1 O1 -82.3(7) . . . . ?
C15 N1 Zn1 O1 92.1(9) . . . . ?
C24' N2' Zn1 N1' 179.0(4) . . . . ?
C25' N2' Zn1 N1' -4.2(4) . . . . ?
C24' N2' Zn1 N4 75.11(16) . . . . ?
C25' N2' Zn1 N4 -108.12(16) . . . . ?
C24' N2' Zn1 N2 -177.2(14) . . . . ?
C25' N2' Zn1 N2 -0.4(14) . . . . ?
C24' N2' Zn1 O2 -31.66(14) . . . . ?
C25' N2' Zn1 O2 145.12(14) . . . . ?
C24' N2' Zn1 N1 177.3(3) . . . . ?
C25' N2' Zn1 N1 -5.9(3) . . . . ?
C24' N2' Zn1 O1 -91.05(14) . . . . ?
C25' N2' Zn1 O1 85.73(14) . . . . ?
O2 C1 C2 O3 10.9(4) . . . . ?
O1 C1 C2 O3 -173.4(5) . . . . ?
O3 C3 C4 C5 179.5(6) . . . . ?
C12 C3 C4 C5 -0.8(10) . . . . ?
C3 C4 C5 C6 -177.3(6) . . . . ?
C3 C4 C5 C10 1.5(9) . . . . ?
C10 C5 C6 C7 0.1(11) . . . . ?
C4 C5 C6 C7 178.9(7) . . . . ?
C5 C6 C7 C8 1.3(12) . . . . ?
C6 C7 C8 C9 -2.7(14) . . . . ?
C7 C8 C9 C10 2.5(14) . . . . ?
C8 C9 C10 C11 -178.1(8) . . . . ?
C8 C9 C10 C5 -1.0(11) . . . . ?
C6 C5 C10 C11 176.9(6) . . . . ?
C4 C5 C10 C11 -2.0(9) . . . . ?
C6 C5 C10 C9 -0.3(9) . . . . ?
C4 C5 C10 C9 -179.2(6) . . . . ?
C9 C10 C11 C12 178.8(7) . . . . ?
C5 C10 C11 C12 1.8(10) . . . . ?
C10 C11 C12 O4 -178.6(7) . . . . ?
C10 C11 C12 C3 -1.0(10) . . . . ?
C4 C3 C12 O4 178.4(6) . . . . ?
O3 C3 C12 O4 -1.9(8) . . . . ?
C4 C3 C12 C11 0.5(10) . . . . ?
O3 C3 C12 C11 -179.8(6) . . . . ?
O4 C13 C14 O5 7.1(12) . . . . ?
O4 C13 C14 O6 -175.2(7) . . . . ?
N3 C27 C28 C29 -0.8(14) . . . . ?
C27 C28 C29 C30 -0.1(13) . . . . ?
C28 C29 C30 C38 -0.1(11) . . . . ?
C28 C29 C30 C31 -178.1(8) . . . . ?
C29 C30 C31 C32 177.8(7) . . . . ?
C38 C30 C31 C32 -0.2(11) . . . . ?
C30 C31 C32 C33 -2.4(12) . . . . ?
C31 C32 C33 C34 -176.7(7) . . . . ?
C31 C32 C33 C37 3.0(10) . . . . ?
C37 C33 C34 C35 -1.4(9) . . . . ?
C32 C33 C34 C35 178.2(6) . . . . ?
C33 C34 C35 C36 2.4(10) . . . . ?
C34 C35 C36 N4 -1.4(10) . . . . ?
C34 C33 C37 N4 -0.7(8) . . . . ?
C32 C33 C37 N4 179.7(5) . . . . ?
C34 C33 C37 C38 178.8(5) . . . . ?
C32 C33 C37 C38 -0.8(8) . . . . ?
C29 C30 C38 N3 1.1(10) . . . . ?
C31 C30 C38 N3 179.3(6) . . . . ?
C29 C30 C38 C37 -175.9(6) . . . . ?
C31 C30 C38 C37 2.2(9) . . . . ?
N4 C37 C38 N3 0.6(8) . . . . ?
C33 C37 C38 N3 -178.9(5) . . . . ?
N4 C37 C38 C30 177.8(5) . . . . ?
C33 C37 C38 C30 -1.7(9) . . . . ?
C28 C27 N3 C38 1.8(12) . . . . ?
C28 C27 N3 Zn1 -177.0(7) . . . . ?
C30 C38 N3 C27 -1.9(10) . . . . ?
C37 C38 N3 C27 175.2(6) . . . . ?
C30 C38 N3 Zn1 177.1(5) . . . . ?
C37 C38 N3 Zn1 -5.8(7) . . . . ?
N1' Zn1 N3 C27 82.3(8) . . . . ?
N4 Zn1 N3 C27 -174.8(7) . . . . ?
N2 Zn1 N3 C27 95.0(17) . . . . ?
O2 Zn1 N3 C27 -68.2(7) . . . . ?
N1 Zn1 N3 C27 83.2(7) . . . . ?
O1 Zn1 N3 C27 -8.5(7) . . . . ?
N1' Zn1 N3 C38 -96.5(6) . . . . ?
N4 Zn1 N3 C38 6.4(4) . . . . ?
N2 Zn1 N3 C38 -83.8(16) . . . . ?
O2 Zn1 N3 C38 113.0(4) . . . . ?
N1 Zn1 N3 C38 -95.7(5) . . . . ?
O1 Zn1 N3 C38 172.6(4) . . . . ?
C35 C36 N4 C37 -0.7(9) . . . . ?
C35 C36 N4 Zn1 176.0(5) . . . . ?
C33 C37 N4 C36 1.7(8) . . . . ?
C38 C37 N4 C36 -177.8(5) . . . . ?
C33 C37 N4 Zn1 -175.5(4) . . . . ?
C38 C37 N4 Zn1 5.0(6) . . . . ?
N1' Zn1 N4 C36 -79.9(7) . . . . ?
N2 Zn1 N4 C36 -13.9(6) . . . . ?
O2 Zn1 N4 C36 85.3(5) . . . . ?
N3 Zn1 N4 C36 177.2(5) . . . . ?
N1 Zn1 N4 C36 -94.3(6) . . . . ?
N2' Zn1 N4 C36 -2.0(5) . . . . ?
O1 Zn1 N4 C36 117.5(7) . . . . ?
N1' Zn1 N4 C37 96.9(6) . . . . ?
N2 Zn1 N4 C37 162.9(5) . . . . ?
O2 Zn1 N4 C37 -97.9(4) . . . . ?
N3 Zn1 N4 C37 -6.0(4) . . . . ?
N1 Zn1 N4 C37 82.5(5) . . . . ?
N2' Zn1 N4 C37 174.8(4) . . . . ?
O1 Zn1 N4 C37 -65.7(8) . . . . ?
O2 C1 O1 Zn1 -1.1(4) . . . . ?
N1' Zn1 O1 C1 161.2(5) . . . . ?
N4 Zn1 O1 C1 -35.6(8) . . . . ?
N2 Zn1 O1 C1 97.1(4) . . . . ?
O2 Zn1 O1 C1 0.6(2) . . . . ?
N3 Zn1 O1 C1 -93.5(3) . . . . ?
N1 Zn1 O1 C1 175.5(4) . . . . ?
N2' Zn1 O1 C1 84.8(3) . . . . ?
O1 C1 O2 Zn1 1.2(5) . . . . ?
N1' Zn1 O2 C1 -35.5(9) . . . . ?
N4 Zn1 O2 C1 169.6(3) . . . . ?
N2 Zn1 O2 C1 -87.1(4) . . . . ?
N3 Zn1 O2 C1 89.8(3) . . . . ?
N1 Zn1 O2 C1 -11.2(8) . . . . ?
N2' Zn1 O2 C1 -94.0(3) . . . . ?
O1 Zn1 O2 C1 -0.6(2) . . . . ?
C4 C3 O3 C2 7.4(9) . . . . ?
C12 C3 O3 C2 -172.3(5) . . . . ?
C1 C2 O3 C3 72.0(5) . . . . ?
C11 C12 O4 C13 3.7(10) . . . . ?
C3 C12 O4 C13 -174.0(6) . . . . ?
C14 C13 O4 C12 173.8(6) . . . . ?
